data_8000260
loop_
_publ_author_name
'Garrett C. Moraski'
'Allen G. Oliver'
'Lowell D. Markley'
'Sanghyun Cho'
'Scott G. Franzblau'
'Marvin J. Miller'

_publ_section_title
;
 Scaffold-switching: An exploration of 5,6-fused bicyclic heteroaromatics
 systems to afford antituberculosis activity akin to the
 imidazo[1,2-a]pyridine-3-carboxylates
;
_journal_name_full 'Bioorganic & Medicinal Chemistry Letters'
_journal_page_first 3493
_journal_page_last 3498
_journal_paper_doi 10.1016/j.bmcl.2014.05.062
_journal_volume 24
_journal_year 2014
_chemical_formula_sum 'C18 H18 N2 O'
_chemical_formula_weight 278.34
_chemical_name_common
;
N-Benzyl-2,6-dimethyl-1H-indole-3-carboxamide
;
_space_group_IT_number 14
_symmetry_cell_setting monoclinic
_symmetry_Int_Tables_number 14
_symmetry_space_group_name_Hall '-P 2ybc'
_symmetry_space_group_name_H-M 'P 1 21/c 1'
_cell_angle_alpha 90.
_cell_angle_beta 98.639(3)
_cell_angle_gamma 90.
_cell_formula_units_Z 4
_cell_length_a 4.7830(3)
_cell_length_b 25.5753(15)
_cell_length_c 11.9469(7)
_cell_volume 1444.84(15)
_diffrn_ambient_temperature 100
_diffrn_radiation_probe x-ray
_diffrn_radiation_type CuK\a
_diffrn_radiation_wavelength 1.54178
_exptl_absorpt_coefficient_mu 0.631
_exptl_crystal_density_diffrn 1.280
_exptl_crystal_F_000 592
_refine_ls_goodness_of_fit_ref 1.028
_refine_ls_number_parameters 192
_refine_ls_number_reflns 2700
_refine_ls_R_factor_all 0.0531
_refine_ls_R_factor_gt 0.0415
_refine_ls_wR_factor_gt 0.1013
_refine_ls_wR_factor_ref 0.1083
_cod_data_source_file Bioorg-Med-Chem-Lett-2014-24-3493-3498-3.cif
_cod_data_source_block 3
_cod_original_sg_symbol_H-M 'P 21/c'
_cod_database_code 8000260

loop_
_space_group_symop_id
_space_group_symop_operation_xyz
1 x,y,z
2 -x,1/2+y,1/2-z
3 -x,-y,-z
4 x,1/2-y,1/2+z

loop_
_atom_site_aniso_label
_atom_site_aniso_U_11
_atom_site_aniso_U_22
_atom_site_aniso_U_33
_atom_site_aniso_U_23
_atom_site_aniso_U_13
_atom_site_aniso_U_12
O1 0.0177(5) 0.0256(6) 0.0246(6) 0.0024(5) 0.0049(4) 0.0015(4)
N1 0.0233(7) 0.0233(7) 0.0227(7) -0.0039(5) 0.0022(5) -0.0015(5)
N11 0.0171(6) 0.0294(7) 0.0248(7) -0.0027(6) 0.0057(5) -0.0013(6)
C2 0.0174(7) 0.0217(8) 0.0268(8) 0.0009(6) 0.0032(6) 0.0038(6)
C3 0.0161(7) 0.0208(8) 0.0239(8) 0.0015(6) 0.0029(6) 0.0017(6)
C4 0.0165(7) 0.0220(8) 0.0231(8) 0.0019(6) 0.0026(6) 0.0047(6)
C5 0.0203(8) 0.0233(8) 0.0251(8) -0.0017(6) 0.0018(6) 0.0005(6)
C6 0.0197(8) 0.0223(8) 0.0331(9) 0.0033(7) 0.0041(6) -0.0001(7)
C7 0.0211(8) 0.0261(8) 0.0279(9) 0.0058(7) 0.0048(6) 0.0063(7)
C8 0.0239(8) 0.0282(9) 0.0218(8) -0.0006(6) 0.0020(6) 0.0050(7)
C9 0.0175(7) 0.0217(8) 0.0269(8) -0.0002(6) 0.0022(6) 0.0033(6)
C10 0.0175(7) 0.0202(7) 0.0250(8) 0.0048(6) 0.0046(6) 0.0031(6)
C12 0.0201(8) 0.0276(8) 0.0222(8) -0.0011(6) 0.0011(6) -0.0003(6)
C13 0.0182(8) 0.0242(8) 0.0252(8) -0.0014(6) 0.0029(6) -0.0042(6)
C14 0.0266(9) 0.0254(8) 0.0272(9) -0.0006(7) 0.0048(7) -0.0029(7)
C15 0.0316(9) 0.0253(9) 0.0373(10) 0.0044(7) 0.0014(8) -0.0021(7)
C16 0.0274(9) 0.0225(8) 0.0504(12) -0.0036(8) 0.0075(8) 0.0022(7)
C17 0.0342(10) 0.0281(9) 0.0340(10) -0.0091(7) 0.0124(8) -0.0048(8)
C18 0.0256(8) 0.0304(9) 0.0253(9) -0.0012(7) 0.0040(7) -0.0038(7)
C19 0.0216(8) 0.0228(8) 0.0312(9) -0.0007(7) 0.0030(7) -0.0017(7)
C20 0.0315(9) 0.0339(10) 0.0309(9) 0.0063(7) 0.0092(7) 0.0035(8)

loop_
_atom_site_label
_atom_site_type_symbol
_atom_site_thermal_displace_type
_atom_site_fract_x
_atom_site_fract_y
_atom_site_fract_z
_atom_site_occupancy
_atom_site_U_iso_or_equiv
_atom_site_calc_flag
_atom_site_refinement_flags
_atom_site_disorder_assembly
_atom_site_disorder_group
O1 O Uani 0.4669(2) 0.30881(4) 0.11555(9) 1.000 0.0225(3) . . . .
N1 N Uani 0.6321(3) 0.26870(5) -0.21412(11) 1.000 0.0232(4) . . . .
N11 N Uani 0.9019(3) 0.34508(5) 0.13370(11) 1.000 0.0235(4) . . . .
C2 C Uani 0.5650(3) 0.26746(6) -0.10754(14) 1.000 0.0220(4) . . . .
C3 C Uani 0.7130(3) 0.30655(6) -0.04372(13) 1.000 0.0203(4) . . . .
C4 C Uani 0.8776(3) 0.33382(6) -0.11758(13) 1.000 0.0206(4) . . . .
C5 C Uani 1.0598(3) 0.37713(6) -0.10729(14) 1.000 0.0231(5) . . . .
C6 C Uani 1.1749(3) 0.39334(6) -0.20054(14) 1.000 0.0250(5) . . . .
C7 C Uani 1.1143(3) 0.36846(6) -0.30644(14) 1.000 0.0249(5) . . . .
C8 C Uani 0.9361(3) 0.32542(7) -0.31845(14) 1.000 0.0248(5) . . . .
C9 C Uani 0.8188(3) 0.30892(6) -0.22404(14) 1.000 0.0222(4) . . . .
C10 C Uani 0.6838(3) 0.31938(6) 0.07318(13) 1.000 0.0208(4) . . . .
C12 C Uani 0.8833(3) 0.36679(6) 0.24464(13) 1.000 0.0235(5) . . . .
C13 C Uani 0.6742(3) 0.41142(6) 0.24312(13) 1.000 0.0226(5) . . . .
C14 C Uani 0.5600(3) 0.43726(6) 0.14426(15) 1.000 0.0263(5) . . . .
C15 C Uani 0.3690(4) 0.47808(7) 0.14672(16) 1.000 0.0318(5) . . . .
C16 C Uani 0.2928(4) 0.49405(7) 0.24891(17) 1.000 0.0333(6) . . . .
C17 C Uani 0.4078(4) 0.46880(7) 0.34815(16) 1.000 0.0314(6) . . . .
C18 C Uani 0.5951(3) 0.42799(7) 0.34497(14) 1.000 0.0271(5) . . . .
C19 C Uani 0.3646(3) 0.22721(6) -0.07622(15) 1.000 0.0253(5) . . . .
C20 C Uani 1.2401(4) 0.39017(7) -0.40548(15) 1.000 0.0316(5) . . . .
H1 H Uiso 0.56740 0.24750 -0.26760 1.000 0.0280 . . . .
H5A H Uiso 1.10220 0.39460 -0.03860 1.000 0.0280 . . . .
H6A H Uiso 1.29720 0.42180 -0.19320 1.000 0.0300 . . . .
H8A H Uiso 0.89570 0.30800 -0.38730 1.000 0.0300 . . . .
H11 H Uiso 1.05640 0.34870 0.10580 1.000 0.0280 . . . .
H12A H Uiso 1.06900 0.37920 0.27800 1.000 0.0280 . . . .
H12B H Uiso 0.82930 0.33920 0.29280 1.000 0.0280 . . . .
H14A H Uiso 0.61210 0.42710 0.07560 1.000 0.0320 . . . .
H15A H Uiso 0.29240 0.49470 0.07990 1.000 0.0380 . . . .
H16A H Uiso 0.16580 0.52140 0.25100 1.000 0.0400 . . . .
H17A H Uiso 0.35830 0.47940 0.41700 1.000 0.0380 . . . .
H18A H Uiso 0.66980 0.41130 0.41190 1.000 0.0330 . . . .
H19A H Uiso 0.40130 0.19430 -0.11000 1.000 0.0300 . . . .
H19B H Uiso 0.17390 0.23790 -0.10310 1.000 0.0300 . . . .
H19C H Uiso 0.38960 0.22350 0.00460 1.000 0.0300 . . . .
H20A H Uiso 1.16890 0.37090 -0.47270 1.000 0.0470 . . . .
H20B H Uiso 1.44230 0.38710 -0.39060 1.000 0.0470 . . . .
H20C H Uiso 1.18890 0.42630 -0.41610 1.000 0.0470 . . . .

loop_
_geom_angle_atom_site_label_1
_geom_angle_atom_site_label_2
_geom_angle_atom_site_label_3
_geom_angle
_geom_angle_site_symmetry_1
_geom_angle_site_symmetry_2
_geom_angle_site_symmetry_3
_geom_angle_publ_flag
C2 N1 C9 110.18(13) . . . yes
C10 N11 C12 121.84(13) . . . yes
C9 N1 H1 125.00 . . . no
C2 N1 H1 125.00 . . . no
C3 C2 C19 130.86(15) . . . no
N1 C2 C3 109.00(13) . . . yes
N1 C2 C19 120.13(14) . . . yes
C2 C3 C10 125.00(14) . . . no
C2 C3 C4 106.98(13) . . . no
C4 C3 C10 127.83(14) . . . no
C3 C4 C9 106.19(13) . . . no
C3 C4 C5 135.62(15) . . . no
C5 C4 C9 118.15(14) . . . no
C4 C5 C6 118.99(15) . . . no
C5 C6 C7 122.51(14) . . . no
C6 C7 C8 119.51(15) . . . no
C6 C7 C20 119.04(14) . . . no
C8 C7 C20 121.44(15) . . . no
C7 C8 C9 118.10(15) . . . no
C4 C9 C8 122.72(14) . . . no
N1 C9 C8 129.64(15) . . . yes
N1 C9 C4 107.63(13) . . . yes
O1 C10 C3 122.85(14) . . . yes
O1 C10 N11 120.71(14) . . . yes
N11 C10 C3 116.41(13) . . . yes
C10 N11 H11 119.00 . . . no
C12 N11 H11 119.00 . . . no
N11 C12 C13 114.07(13) . . . yes
C12 C13 C14 122.82(14) . . . no
C12 C13 C18 118.93(14) . . . no
C14 C13 C18 118.25(14) . . . no
C13 C14 C15 120.93(16) . . . no
C14 C15 C16 120.00(17) . . . no
C15 C16 C17 119.45(17) . . . no
C16 C17 C18 120.25(17) . . . no
C13 C18 C17 121.11(16) . . . no
C4 C5 H5A 120.00 . . . no
C6 C5 H5A 121.00 . . . no
C5 C6 H6A 119.00 . . . no
C7 C6 H6A 119.00 . . . no
C7 C8 H8A 121.00 . . . no
C9 C8 H8A 121.00 . . . no
N11 C12 H12A 109.00 . . . no
N11 C12 H12B 109.00 . . . no
C13 C12 H12A 109.00 . . . no
C13 C12 H12B 109.00 . . . no
H12A C12 H12B 108.00 . . . no
C13 C14 H14A 120.00 . . . no
C15 C14 H14A 120.00 . . . no
C14 C15 H15A 120.00 . . . no
C16 C15 H15A 120.00 . . . no
C15 C16 H16A 120.00 . . . no
C17 C16 H16A 120.00 . . . no
C16 C17 H17A 120.00 . . . no
C18 C17 H17A 120.00 . . . no
C13 C18 H18A 119.00 . . . no
C17 C18 H18A 119.00 . . . no
C2 C19 H19A 110.00 . . . no
C2 C19 H19B 109.00 . . . no
C2 C19 H19C 109.00 . . . no
H19A C19 H19B 109.00 . . . no
H19A C19 H19C 109.00 . . . no
H19B C19 H19C 109.00 . . . no
C7 C20 H20A 109.00 . . . no
C7 C20 H20B 109.00 . . . no
C7 C20 H20C 109.00 . . . no
H20A C20 H20B 110.00 . . . no
H20A C20 H20C 109.00 . . . no
H20B C20 H20C 109.00 . . . no

loop_
_geom_bond_atom_site_label_1
_geom_bond_atom_site_label_2
_geom_bond_distance
_geom_bond_site_symmetry_1
_geom_bond_site_symmetry_2
_geom_bond_publ_flag
O1 C10 1.2503(18) . . yes
N1 C2 1.359(2) . . yes
N1 C9 1.379(2) . . yes
N11 C10 1.348(2) . . yes
N11 C12 1.452(2) . . yes
N1 H1 0.8600 . . no
C2 C19 1.492(2) . . no
C2 C3 1.386(2) . . no
C3 C4 1.447(2) . . no
C3 C10 1.462(2) . . no
C4 C9 1.412(2) . . no
C4 C5 1.403(2) . . no
C5 C6 1.379(2) . . no
C6 C7 1.407(2) . . no
C7 C20 1.511(2) . . no
C7 C8 1.386(2) . . no
C8 C9 1.398(2) . . no
N11 H11 0.8600 . . no
C12 C13 1.516(2) . . no
C13 C18 1.393(2) . . no
C13 C14 1.392(2) . . no
C14 C15 1.391(2) . . no
C15 C16 1.387(3) . . no
C16 C17 1.389(3) . . no
C17 C18 1.380(2) . . no
C5 H5A 0.9300 . . no
C6 H6A 0.9300 . . no
C8 H8A 0.9300 . . no
C12 H12A 0.9700 . . no
C12 H12B 0.9700 . . no
C14 H14A 0.9300 . . no
C15 H15A 0.9300 . . no
C16 H16A 0.9300 . . no
C17 H17A 0.9300 . . no
C18 H18A 0.9300 . . no
C19 H19A 0.9600 . . no
C19 H19B 0.9600 . . no
C19 H19C 0.9600 . . no
C20 H20A 0.9600 . . no
C20 H20B 0.9600 . . no
C20 H20C 0.9600 . . no

loop_
_geom_hbond_atom_site_label_D
_geom_hbond_atom_site_label_H
_geom_hbond_atom_site_label_A
_geom_hbond_distance_DH
_geom_hbond_distance_HA
_geom_hbond_distance_DA
_geom_hbond_angle_DHA
_geom_hbond_site_symmetry_A
_geom_hbond_publ_flag
N1 H1 O1 0.8600 2.0100 2.8656(17) 171.00 4_554 yes
N11 H11 O1 0.8600 2.2000 2.8959(17) 138.00 1_655 yes
C14 H14A N11 0.9300 2.5500 2.883(2) 101.00 . yes
C19 H19C O1 0.9600 2.5500 3.083(2) 115.00 . yes

loop_
_geom_torsion_atom_site_label_1
_geom_torsion_atom_site_label_2
_geom_torsion_atom_site_label_3
_geom_torsion_atom_site_label_4
_geom_torsion
_geom_torsion_site_symmetry_1
_geom_torsion_site_symmetry_2
_geom_torsion_site_symmetry_3
_geom_torsion_site_symmetry_4
_geom_torsion_publ_flag
C9 N1 C2 C3 -1.37(18) . . . . no
C9 N1 C2 C19 179.81(13) . . . . no
C2 N1 C9 C4 1.23(17) . . . . no
C2 N1 C9 C8 -177.86(16) . . . . no
C12 N11 C10 O1 -7.2(2) . . . . no
C12 N11 C10 C3 170.85(13) . . . . no
C10 N11 C12 C13 -66.41(18) . . . . no
N1 C2 C3 C4 0.95(17) . . . . no
N1 C2 C3 C10 176.27(14) . . . . no
C19 C2 C3 C4 179.60(15) . . . . no
C19 C2 C3 C10 -5.1(3) . . . . no
C2 C3 C4 C5 177.34(17) . . . . no
C2 C3 C4 C9 -0.20(17) . . . . no
C10 C3 C4 C5 2.2(3) . . . . no
C10 C3 C4 C9 -175.34(15) . . . . no
C2 C3 C10 O1 -23.6(2) . . . . no
C2 C3 C10 N11 158.43(15) . . . . no
C4 C3 C10 O1 150.76(15) . . . . no
C4 C3 C10 N11 -27.3(2) . . . . no
C3 C4 C5 C6 -177.75(16) . . . . no
C9 C4 C5 C6 -0.4(2) . . . . no
C3 C4 C9 N1 -0.60(17) . . . . no
C3 C4 C9 C8 178.56(14) . . . . no
C5 C4 C9 N1 -178.65(13) . . . . no
C5 C4 C9 C8 0.5(2) . . . . no
C4 C5 C6 C7 0.7(2) . . . . no
C5 C6 C7 C8 -1.1(2) . . . . no
C5 C6 C7 C20 177.48(15) . . . . no
C6 C7 C8 C9 1.1(2) . . . . no
C20 C7 C8 C9 -177.43(15) . . . . no
C7 C8 C9 N1 178.11(15) . . . . no
C7 C8 C9 C4 -0.9(2) . . . . no
N11 C12 C13 C14 -14.2(2) . . . . no
N11 C12 C13 C18 166.81(14) . . . . no
C12 C13 C14 C15 -179.91(15) . . . . no
C18 C13 C14 C15 -0.9(2) . . . . no
C12 C13 C18 C17 179.31(15) . . . . no
C14 C13 C18 C17 0.2(2) . . . . no
C13 C14 C15 C16 0.9(3) . . . . no
C14 C15 C16 C17 -0.3(3) . . . . no
C15 C16 C17 C18 -0.4(3) . . . . no
C16 C17 C18 C13 0.4(3) . . . . no
